data_7211854
loop_
_publ_author_name
'Hao, Zheng-Ming'
'Wang, Jun'
'Zhang, Xian-Ming'

_publ_section_title
;
 Red phosphorescent cuprous halide/pseudohalide coordination polymers with
 pyrimidine-2-thionates as Co-ligands
;
_journal_issue 4
_journal_name_full CrystEngComm
_journal_page_first 1103
_journal_paper_doi 10.1039/b915615a
_journal_volume 12
_journal_year 2010
_chemical_formula_sum 'C9 H6 Cu3 N5 S3'
_chemical_formula_weight 470.99
_chemical_name_systematic
;
?
;
_space_group_IT_number 14
_symmetry_cell_setting monoclinic
_symmetry_space_group_name_Hall '-P 2yn'
_symmetry_space_group_name_H-M 'P 1 21/n 1'
_atom_sites_solution_hydrogens geom
_atom_sites_solution_primary direct
_atom_sites_solution_secondary difmap
_audit_creation_method SHELXL-97
_cell_angle_alpha 90.00
_cell_angle_beta 101.929(5)
_cell_angle_gamma 90.00
_cell_formula_units_Z 4
_cell_length_a 10.764(3)
_cell_length_b 7.732(2)
_cell_length_c 16.538(4)
_cell_measurement_temperature 298(2)
_cell_volume 1346.7(6)
_computing_cell_refinement 'SMART (Bruker, 2001)'
_computing_data_collection 'SMART (Bruker, 2001)'
_computing_data_reduction 'SAINT (Bruker, 2001)'
_computing_molecular_graphics 'ORTEP-II (Johnson, 1976)'
_computing_publication_material 'SHELXL-97 (Sheldrick, 1997)'
_computing_structure_refinement 'SHELXL-97 (Sheldrick, 1997)'
_computing_structure_solution 'SHELXS-97 (Sheldrick, 1997)'
_diffrn_ambient_temperature 298(2)
_diffrn_measured_fraction_theta_full 0.987
_diffrn_measured_fraction_theta_max 0.987
_diffrn_measurement_device_type 'Bruker APEX area-detector diffractometer'
_diffrn_measurement_method '\f and \w scan'
_diffrn_radiation_monochromator graphite
_diffrn_radiation_source 'fine-focus sealed tube'
_diffrn_radiation_type MoK\a
_diffrn_radiation_wavelength 0.71073
_diffrn_reflns_av_R_equivalents 0.0366
_diffrn_reflns_av_sigmaI/netI 0.0517
_diffrn_reflns_limit_h_max 13
_diffrn_reflns_limit_h_min -10
_diffrn_reflns_limit_k_max 8
_diffrn_reflns_limit_k_min -9
_diffrn_reflns_limit_l_max 21
_diffrn_reflns_limit_l_min -20
_diffrn_reflns_number 6344
_diffrn_reflns_theta_full 27.00
_diffrn_reflns_theta_max 27.00
_diffrn_reflns_theta_min 2.08
_exptl_absorpt_coefficient_mu 5.151
_exptl_absorpt_correction_T_max 0.8608
_exptl_absorpt_correction_T_min 0.2102
_exptl_absorpt_correction_type empirical
_exptl_absorpt_process_details 'SADABS, Sheldrick 1997'
_exptl_crystal_colour yellow
_exptl_crystal_density_diffrn 2.323
_exptl_crystal_density_method 'not measured'
_exptl_crystal_description column
_exptl_crystal_F_000 920
_exptl_crystal_size_max 0.44
_exptl_crystal_size_mid 0.05
_exptl_crystal_size_min 0.03
_refine_diff_density_max 0.741
_refine_diff_density_min -0.484
_refine_diff_density_rms 0.131
_refine_ls_extinction_method none
_refine_ls_goodness_of_fit_ref 1.083
_refine_ls_hydrogen_treatment constr
_refine_ls_matrix_type full
_refine_ls_number_parameters 181
_refine_ls_number_reflns 2901
_refine_ls_number_restraints 0
_refine_ls_restrained_S_all 1.083
_refine_ls_R_factor_all 0.0654
_refine_ls_R_factor_gt 0.0494
_refine_ls_shift/su_max 0.000
_refine_ls_shift/su_mean 0.000
_refine_ls_structure_factor_coef Fsqd
_refine_ls_weighting_details 'calc w=1/[\s^2^(Fo^2^)+(0.0497P)^2^+0.0000P] where P=(Fo^2^+2Fc^2^)/3'
_refine_ls_weighting_scheme calc
_refine_ls_wR_factor_gt 0.1022
_refine_ls_wR_factor_ref 0.1104
_reflns_number_gt 2329
_reflns_number_total 2901
_reflns_threshold_expression >2sigma(I)
_cod_data_source_file b915615a.txt
_cod_data_source_block 2
_cod_original_cell_volume 1346.6(6)
_cod_original_sg_symbol_H-M P2(1)/n
_cod_database_code 7211854

loop_
_symmetry_equiv_pos_as_xyz
'x, y, z'
'-x+1/2, y+1/2, -z+1/2'
'-x, -y, -z'
'x-1/2, -y-1/2, z-1/2'

loop_
_atom_site_label
_atom_site_type_symbol
_atom_site_fract_x
_atom_site_fract_y
_atom_site_fract_z
_atom_site_U_iso_or_equiv
_atom_site_adp_type
_atom_site_occupancy
_atom_site_symmetry_multiplicity
_atom_site_calc_flag
_atom_site_refinement_flags
Cu1 Cu 0.58014(6) 0.22894(8) 0.22278(4) 0.02826(19) Uani 1 1 d .
Cu2 Cu 0.43811(6) 0.51600(8) 0.23027(4) 0.0317(2) Uani 1 1 d .
Cu3 Cu 0.64809(6) 0.51885(8) 0.14893(4) 0.0324(2) Uani 1 1 d .
S1 S 0.44169(12) 0.48889(16) 0.09391(8) 0.0271(3) Uani 1 1 d .
S2 S 0.71378(11) 0.75740(16) 0.22722(7) 0.0224(3) Uani 1 1 d .
S3 S 0.47309(13) 0.26583(19) 0.32767(8) 0.0334(3) Uani 1 1 d .
N1 N 0.3235(5) 0.2417(6) -0.0020(3) 0.0455(13) Uani 1 1 d .
N2 N 0.4661(4) 0.1480(5) 0.1202(3) 0.0281(10) Uani 1 1 d .
N3 N 0.5340(4) 0.6932(5) 0.3140(3) 0.0277(10) Uani 1 1 d .
N4 N 0.7006(3) 0.8853(5) 0.3730(2) 0.0196(8) Uani 1 1 d .
N5 N 0.2435(5) 0.0897(7) 0.2708(3) 0.0503(14) Uani 1 1 d .
C1 C 0.2943(6) 0.0764(9) -0.0193(4) 0.060(2) Uani 1 1 d .
H1A H 0.2361 0.0509 -0.0677 0.072 Uiso 1 1 calc R
C2 C 0.3455(7) -0.0575(8) 0.0306(4) 0.060(2) Uani 1 1 d .
H2A H 0.3223 -0.1717 0.0180 0.071 Uiso 1 1 calc R
C3 C 0.4328(6) -0.0140(7) 0.1002(4) 0.0469(16) Uani 1 1 d .
H3A H 0.4704 -0.1022 0.1350 0.056 Uiso 1 1 calc R
C4 C 0.4079(5) 0.2737(6) 0.0683(3) 0.0287(12) Uani 1 1 d .
C5 C 0.4839(5) 0.7159(7) 0.3815(3) 0.0378(14) Uani 1 1 d .
H5A H 0.4084 0.6597 0.3841 0.045 Uiso 1 1 calc R
C6 C 0.5389(5) 0.8172(7) 0.4458(3) 0.0340(13) Uani 1 1 d .
H6A H 0.5046 0.8279 0.4928 0.041 Uiso 1 1 calc R
C7 C 0.6485(5) 0.9039(7) 0.4385(3) 0.0283(11) Uani 1 1 d .
H7A H 0.6868 0.9776 0.4808 0.034 Uiso 1 1 calc R
C8 C 0.6427(4) 0.7774(6) 0.3129(3) 0.0198(10) Uani 1 1 d .
C9 C 0.3373(5) 0.1613(7) 0.2929(3) 0.0346(13) Uani 1 1 d .

loop_
_atom_site_aniso_label
_atom_site_aniso_U_11
_atom_site_aniso_U_22
_atom_site_aniso_U_33
_atom_site_aniso_U_23
_atom_site_aniso_U_13
_atom_site_aniso_U_12
Cu1 0.0195(3) 0.0346(4) 0.0288(4) 0.0041(3) 0.0007(3) -0.0027(3)
Cu2 0.0239(4) 0.0341(4) 0.0374(4) -0.0115(3) 0.0072(3) -0.0003(3)
Cu3 0.0246(4) 0.0262(4) 0.0458(4) -0.0059(3) 0.0057(3) 0.0017(3)
S1 0.0279(7) 0.0214(6) 0.0291(7) -0.0018(5) -0.0011(5) 0.0037(5)
S2 0.0166(6) 0.0289(7) 0.0217(6) -0.0025(5) 0.0042(5) -0.0030(5)
S3 0.0278(7) 0.0420(8) 0.0316(7) 0.0031(6) 0.0088(6) -0.0066(6)
N1 0.051(3) 0.033(3) 0.040(3) -0.007(2) -0.021(2) 0.003(2)
N2 0.026(2) 0.023(2) 0.032(2) 0.0001(18) -0.0035(18) 0.0015(17)
N3 0.027(2) 0.028(2) 0.031(2) -0.0109(19) 0.0142(19) -0.0117(18)
N4 0.020(2) 0.019(2) 0.019(2) 0.0002(16) 0.0030(16) -0.0018(16)
N5 0.030(3) 0.055(4) 0.069(4) 0.008(3) 0.018(3) -0.011(3)
C1 0.060(5) 0.040(4) 0.063(5) -0.014(3) -0.027(4) -0.007(3)
C2 0.064(5) 0.026(3) 0.071(5) -0.010(3) -0.026(4) -0.006(3)
C3 0.051(4) 0.029(3) 0.052(4) 0.005(3) -0.012(3) 0.003(3)
C4 0.026(3) 0.024(3) 0.033(3) -0.003(2) 0.000(2) 0.004(2)
C5 0.032(3) 0.038(3) 0.048(4) -0.009(3) 0.020(3) -0.015(2)
C6 0.039(3) 0.037(3) 0.030(3) -0.010(2) 0.017(3) -0.006(2)
C7 0.035(3) 0.025(3) 0.023(3) -0.003(2) 0.002(2) 0.001(2)
C8 0.018(2) 0.019(2) 0.022(2) 0.0015(19) 0.0041(19) 0.0010(18)
C9 0.027(3) 0.038(3) 0.045(3) 0.013(3) 0.022(3) -0.002(2)

loop_
_atom_type_symbol
_atom_type_description
_atom_type_scat_dispersion_real
_atom_type_scat_dispersion_imag
_atom_type_scat_source
C C 0.0033 0.0016 'International Tables Vol C Tables 4.2.6.8 and 6.1.1.4'
H H 0.0000 0.0000 'International Tables Vol C Tables 4.2.6.8 and 6.1.1.4'
N N 0.0061 0.0033 'International Tables Vol C Tables 4.2.6.8 and 6.1.1.4'
S S 0.1246 0.1234 'International Tables Vol C Tables 4.2.6.8 and 6.1.1.4'
Cu Cu 0.3201 1.2651 'International Tables Vol C Tables 4.2.6.8 and 6.1.1.4'

loop_
_geom_angle_atom_site_label_1
_geom_angle_atom_site_label_2
_geom_angle_atom_site_label_3
_geom_angle
_geom_angle_site_symmetry_1
_geom_angle_site_symmetry_3
N2 Cu1 S2 138.41(13) . 2_645
N2 Cu1 S3 111.66(13) . .
S2 Cu1 S3 109.09(5) 2_645 .
N2 Cu1 Cu2 92.44(12) . .
S2 Cu1 Cu2 115.63(4) 2_645 .
S3 Cu1 Cu2 59.13(4) . .
N2 Cu1 Cu3 92.98(13) . .
S2 Cu1 Cu3 75.19(4) 2_645 .
S3 Cu1 Cu3 117.44(5) . .
Cu2 Cu1 Cu3 63.46(3) . .
N5 Cu2 N3 99.6(2) 2 .
N5 Cu2 S1 103.35(16) 2 .
N3 Cu2 S1 128.14(12) . .
N5 Cu2 S3 103.83(17) 2 .
N3 Cu2 S3 95.36(13) . .
S1 Cu2 S3 122.53(5) . .
N5 Cu2 Cu1 141.17(16) 2 .
N3 Cu2 Cu1 111.40(13) . .
S1 Cu2 Cu1 75.76(4) . .
S3 Cu2 Cu1 51.97(4) . .
N5 Cu2 Cu3 147.80(16) 2 .
N3 Cu2 Cu3 88.64(11) . .
S1 Cu2 Cu3 49.97(4) . .
S3 Cu2 Cu3 106.33(4) . .
Cu1 Cu2 Cu3 58.47(2) . .
N4 Cu3 S1 130.12(11) 2_645 .
N4 Cu3 S2 110.35(11) 2_645 .
S1 Cu3 S2 118.76(5) . .
N4 Cu3 Cu1 87.77(11) 2_645 .
S1 Cu3 Cu1 76.14(4) . .
S2 Cu3 Cu1 119.44(5) . .
N4 Cu3 Cu2 145.50(11) 2_645 .
S1 Cu3 Cu2 51.25(4) . .
S2 Cu3 Cu2 85.50(4) . .
Cu1 Cu3 Cu2 58.07(2) . .
C4 S1 Cu3 109.85(17) . .
C4 S1 Cu2 106.57(18) . .
Cu3 S1 Cu2 78.78(5) . .
C8 S2 Cu1 106.18(16) . 2_655
C8 S2 Cu3 113.25(16) . .
Cu1 S2 Cu3 107.52(5) 2_655 .
C9 S3 Cu1 102.75(19) . .
C9 S3 Cu2 98.5(2) . .
Cu1 S3 Cu2 68.90(4) . .
C1 N1 C4 116.7(5) . .
C3 N2 C4 116.9(5) . .
C3 N2 Cu1 126.9(4) . .
C4 N2 Cu1 116.0(3) . .
C8 N3 C5 116.6(4) . .
C8 N3 Cu2 128.9(3) . .
C5 N3 Cu2 114.3(3) . .
C7 N4 C8 117.4(4) . .
C7 N4 Cu3 125.6(3) . 2_655
C8 N4 Cu3 116.8(3) . 2_655
C9 N5 Cu2 157.3(5) . 2_545
N1 C1 C2 123.3(6) . .
N1 C1 H1A 118.3 . .
C2 C1 H1A 118.3 . .
C3 C2 C1 116.3(6) . .
C3 C2 H2A 121.9 . .
C1 C2 H2A 121.9 . .
N2 C3 C2 123.0(5) . .
N2 C3 H3A 118.5 . .
C2 C3 H3A 118.5 . .
N1 C4 N2 123.8(5) . .
N1 C4 S1 117.3(4) . .
N2 C4 S1 119.0(4) . .
N3 C5 C6 122.7(5) . .
N3 C5 H5A 118.6 . .
C6 C5 H5A 118.6 . .
C5 C6 C7 117.0(5) . .
C5 C6 H6A 121.5 . .
C7 C6 H6A 121.5 . .
N4 C7 C6 122.0(5) . .
N4 C7 H7A 119.0 . .
C6 C7 H7A 119.0 . .
N3 C8 N4 124.1(4) . .
N3 C8 S2 119.8(3) . .
N4 C8 S2 116.0(3) . .
N5 C9 S3 178.4(5) . .

loop_
_geom_bond_atom_site_label_1
_geom_bond_atom_site_label_2
_geom_bond_distance
_geom_bond_site_symmetry_2
Cu1 N2 1.979(4) .
Cu1 S2 2.2122(14) 2_645
Cu1 S3 2.2901(15) .
Cu1 Cu2 2.7124(10) .
Cu1 Cu3 2.7240(11) .
Cu2 N5 2.032(5) 2
Cu2 N3 2.067(4) .
Cu2 S1 2.2731(16) .
Cu2 S3 2.4955(17) .
Cu2 Cu3 2.8591(11) .
Cu3 N4 2.024(4) 2_645
Cu3 S1 2.2320(15) .
Cu3 S2 2.2803(14) .
S1 C4 1.737(5) .
S2 C8 1.750(5) .
S2 Cu1 2.2122(14) 2_655
S3 C9 1.665(6) .
N1 C1 1.333(8) .
N1 C4 1.342(6) .
N2 C3 1.326(7) .
N2 C4 1.361(6) .
N3 C8 1.342(6) .
N3 C5 1.348(6) .
N4 C7 1.327(6) .
N4 C8 1.348(6) .
N4 Cu3 2.024(4) 2_655
N5 C9 1.144(7) .
N5 Cu2 2.032(5) 2_545
C1 C2 1.367(9) .
C1 H1A 0.9300 .
C2 C3 1.368(8) .
C2 H2A 0.9300 .
C3 H3A 0.9300 .
C5 C6 1.354(7) .
C5 H5A 0.9300 .
C6 C7 1.384(7) .
C6 H6A 0.9300 .
C7 H7A 0.9300 .
